data_1544534
loop_
_publ_author_name
'Huan, Guohe'
'Johnson, Jack W.'
'Jacobson, Allan J.'
'Corcoran, Edwards W. Jr.'
'Goshorn, David P.'

_publ_section_title
;
 Synthesis and crystal structure of two thallium vanadium phosphates :
 TlVO2(HPO4) and Tl3V2O3(VO)(PO4)2(HPO4)
;
_journal_name_full 'Journal of Solid State Chemistry'
_journal_page_first 514
_journal_page_last 525
_journal_paper_doi 10.1016/0022-4596(91)90326-D
_journal_volume 93
_journal_year 1991
_chemical_formula_sum 'H O16 P3 Tl3 V3'
_chemical_formula_weight 1115.85
_space_group_IT_number 62
_symmetry_cell_setting orthorhombic
_symmetry_Int_Tables_number 62
_symmetry_space_group_name_Hall '-P 2ac 2n'
_symmetry_space_group_name_H-M 'P n m a'
_cell_angle_alpha 90
_cell_angle_beta 90
_cell_angle_gamma 90
_cell_formula_units_Z 4
_cell_length_a 7.160(2)
_cell_length_b 13.378(2)
_cell_length_c 14.422(1)
_cell_volume 1381.4(4)
_diffrn_ambient_temperature 293
_diffrn_radiation_probe x-ray
_diffrn_radiation_type MoK\a
_diffrn_radiation_wavelength 0.71069
_exptl_absorpt_coefficient_mu 37.63
_exptl_crystal_density_diffrn 5.378
_exptl_crystal_F_000 1940
_refine_ls_goodness_of_fit_ref 2.51
_refine_ls_number_parameters 78
_refine_ls_number_reflns 1093
_refine_ls_R_factor_gt 0.041
_refine_ls_wR_factor_gt 0.054
_cod_data_source_file JSSC-1991-93-514-525-2.cif
_cod_data_source_block 2
_cod_depositor_comments
;
The following automatic conversions were performed:

'_journal_paper_doi' value
'http://dx.doi.org/10.1016/0022-4596(91)90326-D' was changed to
'10.1016/0022-4596(91)90326-D'.

Automatic conversion script
Id: cif_fix_values 6433 2018-09-21 13:16:33Z andrius 
;
_cod_original_formula_sum 'H Tl3 V3 P3 O16'
_cod_database_code 1544534

loop_
_symmetry_equiv_pos_site_id
_symmetry_equiv_pos_as_xyz
1 x,y,z
2 1/2-x,-y,1/2+z
3 1/2+x,1/2-y,1/2-z
4 -x,1/2+y,-z
5 -x,-y,-z
6 1/2+x,y,1/2-z
7 1/2-x,1/2+y,1/2+z
8 x,1/2-y,z

loop_
_atom_site_label
_atom_site_type_symbol
_atom_site_thermal_displace_type
_atom_site_fract_x
_atom_site_fract_y
_atom_site_fract_z
_atom_site_occupancy
_atom_site_U_iso_or_equiv
_atom_site_calc_flag
_atom_site_refinement_flags
_atom_site_disorder_assembly
_atom_site_disorder_group
Tl1 Tl Uiso 0.10320(10) 0.01332(5) 0.66338(4) 1.000 0.0318(4) . . . .
Tl2 Tl Uiso -0.12700(10) -0.25000 0.50565(6) 1.000 0.0334(5) . . . .
V1 V Uiso 0.1548(3) 0.1232(2) 0.92260(10) 1.000 0.0112(11) . . . .
V2 V Uiso -0.2512(4) -0.25000 0.7604(2) 1.000 0.0063(13) . . . .
P1 P Uiso 0.0335(4) -0.1003(2) 0.8805(2) 1.000 0.0082(6) . . . .
O1 O Uiso -0.463(2) -0.25000 0.8016(8) 1.000 0.005(3) . . . .
O2 O Uiso 0.2090(10) -0.1447(7) 0.8367(6) 1.000 0.015(3) . . . .
O3 O Uiso -0.1430(10) -0.1462(7) 0.8406(6) 1.000 0.017(3) . . . .
O4 O Uiso 0.0450(10) -0.1194(6) 0.9857(6) 1.000 0.0114(13) . . . .
O5 O Uiso 0.0230(10) 0.0121(6) 0.8601(6) 1.000 0.013(3) . . . .
O6 O Uiso 0.3190(10) 0.0624(7) 0.9715(7) 1.000 0.019(3) . . . .
O7 O Uiso 0.218(2) 0.25000 0.9570(10) 1.000 0.015(3) . . . .
O8 O Uiso 0.571(3) 0.25000 0.813(2) 1.000 0.072(6) . . . .
O9 O Uiso 0.408(2) 0.25000 0.6580(10) 1.000 0.027(4) . . . .
O10 O Uiso 0.2680(10) 0.1503(7) 0.7981(7) 1.000 0.019(3) . . . .
P2 P Uiso 0.2750(10) 0.25000 0.7395(6) 0.542(12) 0.0025(13) . . . .
P3 P Uiso 0.353(2) 0.25000 0.7595(7) 0.458(12) 0.0025 . . . .

loop_
_atom_type_symbol
_atom_type_description
_atom_type_scat_dispersion_real
_atom_type_scat_dispersion_imag
_atom_type_scat_source
O O 0.0106 0.0060 ' International Tables Vol C Tables 4.2.6.8 and 6.1.1.4'
P P 0.1023 0.0942 ' International Tables Vol C Tables 4.2.6.8 and 6.1.1.4'
Tl Tl -2.8358 9.6688 ' International Tables Vol C Tables 4.2.6.8 and 6.1.1.4'
V V 0.3005 0.5294 ' International Tables Vol C Tables 4.2.6.8 and 6.1.1.4'

loop_
_geom_angle_atom_site_label_1
_geom_angle_atom_site_label_2
_geom_angle_atom_site_label_3
_geom_angle
_geom_angle_site_symmetry_1
_geom_angle_site_symmetry_2
_geom_angle_site_symmetry_3
_geom_angle_publ_flag
O5 Tl1 O10 55.4(2) . . . yes
O5 Tl1 O6 121.4(2) . . 6_456 yes
O3 Tl1 O5 98.3(2) 6_556 . . yes
O6 Tl1 O10 126.1(3) 6_456 . . yes
O3 Tl1 O10 103.3(2) 6_556 . . yes
O3 Tl1 O6 128.0(3) 6_556 . 6_456 yes
O2 Tl2 O4 50.0(2) 3_446 . 3_446 yes
O1 Tl2 O2 55.9(3) 3_546 . 3_446 yes
O2 Tl2 O2 57.7(3) 3_446 . 6_456 yes
O2 Tl2 O4 86.1(2) 3_446 . 6_456 yes
O1 Tl2 O4 105.8(3) 3_546 . 3_446 yes
O2 Tl2 O4 86.1(2) 6_456 . 3_446 yes
O4 Tl2 O4 73.2(2) 3_446 . 6_456 yes
O1 Tl2 O2 55.9(3) 3_546 . 6_456 yes
O1 Tl2 O4 105.8(3) 3_546 . 6_456 yes
O2 Tl2 O4 50.0(2) 6_456 . 6_456 yes
O5 V1 O6 99.8(4) . . . yes
O5 V1 O7 160.2(5) . . . yes
O5 V1 O10 85.4(4) . . . yes
O4 V1 O5 86.5(3) 5_557 . . yes
O6 V1 O7 99.9(5) . . . yes
O6 V1 O10 101.0(4) . . . yes
O4 V1 O6 103.2(4) 5_557 . . yes
O7 V1 O10 88.6(5) . . . yes
O4 V1 O7 91.3(5) 5_557 . . yes
O4 V1 O10 155.5(3) 5_557 . . yes
O1 V2 O3 98.8(4) . . . yes
O1 V2 O2 97.0(4) . . 3_446 yes
O1 V2 O1 178.0(5) . . 3_546 yes
O1 V2 O2 97.0(4) . . 6_456 yes
O1 V2 O3 98.8(4) . . 8_545 yes
O2 V2 O3 164.2(3) 3_446 . . yes
O1 V2 O3 82.7(3) 3_546 . . yes
O2 V2 O3 88.3(4) 6_456 . . yes
O3 V2 O3 89.9(4) . . 8_545 yes
O1 V2 O2 81.5(3) 3_546 . 3_446 yes
O2 V2 O2 89.2(4) 3_446 . 6_456 yes
O2 V2 O3 88.3(4) 3_446 . 8_545 yes
O1 V2 O2 81.5(3) 3_546 . 6_456 yes
O1 V2 O3 82.7(3) 3_546 . 8_545 yes
O2 V2 O3 164.2(3) 6_456 . 8_545 yes
O2 P1 O3 111.8(5) . . . yes
O2 P1 O4 107.4(5) . . . yes
O2 P1 O5 110.0(5) . . . yes
O3 P1 O4 110.5(5) . . . yes
O3 P1 O5 106.4(5) . . . yes
O4 P1 O5 110.7(5) . . . yes
O9 P2 O10 115.8(5) . . 8_555 yes
O8 P2 O10 102.6(6) 3_456 . . yes
O10 P2 O10 115.2(7) . . 8_555 yes
O8 P2 O10 102.6(6) 3_456 . 8_555 yes
O8 P2 O9 101.6(12) 3_456 . . yes
O9 P2 O10 115.8(5) . . . yes
O8 P3 O10 101.0(7) . . . yes
O8 P3 O9 101.3(13) . . . yes
O9 P3 O10 116.3(6) . . 8_555 yes
O10 P3 O10 116.5(9) . . 8_555 yes
O8 P3 O10 101.0(7) . . 8_555 yes
O9 P3 O10 116.3(6) . . . yes
V2 O1 V2 135.2(7) . . 3_446 yes
V2 O2 P1 132.8(5) 3_546 . . yes
V2 O3 P1 146.8(5) . . . yes
V1 O4 P1 129.3(5) 5_557 . . yes
Tl1 O5 V1 110.4(3) . . . yes
Tl1 O5 P1 100.6(4) . . . yes
V1 O5 P1 128.7(5) . . . yes
V1 O7 V1 136.8(8) . . 8_555 yes
Tl1 O10 P3 117.0(6) . . . yes
V1 O10 P2 130.2(6) . . . yes
V1 O10 P3 129.0(7) . . . yes
Tl1 O10 V1 108.6(3) . . . yes
Tl1 O10 P2 100.8(5) . . . yes

loop_
_geom_bond_atom_site_label_1
_geom_bond_atom_site_label_2
_geom_bond_distance
_geom_bond_site_symmetry_1
_geom_bond_site_symmetry_2
_geom_bond_publ_flag
Tl1 O5 2.895(9) . . yes
Tl1 O10 2.920(9) . . yes
Tl1 O6 2.891(9) . 6_456 yes
Tl1 O3 2.804(9) . 6_556 yes
Tl2 O2 2.921(9) . 3_446 yes
Tl2 O4 2.930(8) . 3_446 yes
Tl2 O1 3.018(12) . 3_546 yes
Tl2 O2 2.921(9) . 6_456 yes
Tl2 O4 2.930(8) . 6_456 yes
V1 O5 1.978(8) . . yes
V1 O6 1.594(9) . . yes
V1 O7 1.824(6) . . yes
V1 O10 2.003(10) . . yes
V1 O4 1.949(8) . 5_557 yes
V2 O1 1.629(14) . . yes
V2 O3 1.966(9) . . yes
V2 O2 2.007(9) . 3_446 yes
V2 O1 2.249(14) . 3_546 yes
V2 O2 2.007(9) . 6_456 yes
V2 O3 1.966(9) . 8_545 yes
P1 O2 1.527(8) . . yes
P1 O3 1.518(8) . . yes
P1 O4 1.541(9) . . yes
P1 O5 1.534(8) . . yes
P2 O9 1.513(17) . . yes
P2 O10 1.580(11) . . yes
P2 O8 1.65(2) . 3_456 yes
P2 O10 1.580(11) . 8_555 yes
P3 O8 1.74(3) . . yes
P3 O9 1.516(18) . . yes
P3 O10 1.568(11) . . yes
P3 O10 1.568(11) . 8_555 yes

loop_
_geom_torsion_atom_site_label_1
_geom_torsion_atom_site_label_2
_geom_torsion_atom_site_label_3
_geom_torsion_atom_site_label_4
_geom_torsion
_geom_torsion_site_symmetry_1
_geom_torsion_site_symmetry_2
_geom_torsion_site_symmetry_3
_geom_torsion_site_symmetry_4
_geom_torsion_publ_flag
O10 Tl1 O5 V1 3.4(3) . . . . no
O10 Tl1 O5 P1 -135.0(4) . . . . no
O6 Tl1 O5 V1 -111.3(3) 6_456 . . . no
O6 Tl1 O5 P1 110.3(4) 6_456 . . . no
O3 Tl1 O5 V1 103.8(3) 6_556 . . . no
O3 Tl1 O5 P1 -34.6(4) 6_556 . . . no
O5 Tl1 O10 V1 -3.3(3) . . . . no
O6 Tl1 O10 V1 102.9(4) 6_456 . . . no
O3 Tl1 O10 V1 -94.3(4) 6_556 . . . no
O5 Tl1 O6 V1 20.4(6) . . 6_456 6_456 no
O10 Tl1 O6 V1 -47.3(5) . . 6_456 6_456 no
O5 Tl1 O3 P1 -121.7(4) . . 6_556 6_556 no
O10 Tl1 O3 P1 -65.4(5) . . 6_556 6_556 no
O6 V1 O5 Tl1 -104.5(4) . . . . no
O6 V1 O5 P1 18.8(7) . . . . no
O10 V1 O5 Tl1 -4.1(3) . . . . no
O10 V1 O5 P1 119.2(6) . . . . no
O4 V1 O5 Tl1 152.7(3) 5_557 . . . no
O4 V1 O5 P1 -84.0(6) 5_557 . . . no
O6 V1 O7 V1 165.5(11) . . . 8_555 no
O10 V1 O7 V1 64.6(11) . . . 8_555 no
O5 V1 O10 Tl1 4.0(3) . . . . no
O6 V1 O10 Tl1 103.1(4) . . . . no
O7 V1 O10 Tl1 -157.1(5) . . . . no
O4 V1 O10 Tl1 -67.2(10) 5_557 . . . no
O5 V1 O4 P1 120.2(6) . . 5_557 5_557 no
O6 V1 O4 P1 20.9(7) . . 5_557 5_557 no
O10 V1 O4 P1 -168.8(7) . . 5_557 5_557 no
O1 V2 O3 P1 160.1(10) . . . . no
O1 V2 O3 P1 -21.3(10) 3_546 . . . no
O2 V2 O3 P1 -103.0(11) 6_456 . . . no
O3 V2 O3 P1 61.3(11) 8_545 . . . no
O3 V2 O2 Tl2 130.7(3) . . 6_456 . no
O3 P1 O2 V2 -0.4(9) . . . 3_546 no
O4 P1 O2 V2 120.9(7) . . . 3_546 no
O5 P1 O2 V2 -118.5(7) . . . 3_546 no
O2 P1 O3 V2 7.8(12) . . . . no
O4 P1 O3 V2 -111.7(10) . . . . no
O5 P1 O3 V2 128.0(10) . . . . no
O2 P1 O4 V1 -158.2(6) . . . 5_557 no
O3 P1 O4 V1 -36.0(8) . . . 5_557 no
O5 P1 O4 V1 81.7(7) . . . 5_557 no
O2 P1 O5 Tl1 47.0(5) . . . . no
O2 P1 O5 V1 -80.1(7) . . . . no
O3 P1 O5 Tl1 -74.2(4) . . . . no
O3 P1 O5 V1 158.6(6) . . . . no
O4 P1 O5 Tl1 165.6(3) . . . . no
O4 P1 O5 V1 38.5(7) . . . . no
